data_7014516
loop_
_publ_author_name
'Knapp, Caroline M.'
'Large, Joseph S.'
'Rees, Nicholas H.'
'Goicoechea, Jose M.'

_publ_section_title
;
 A versatile salt-metathesis route to heteroatomic clusters derived
 from phosphorus and arsenic Zintl anions.
;
_journal_issue 3
_journal_name_full 'Dalton transactions (Cambridge, England : 2003)'
_journal_page_first 735
_journal_page_last 745
_journal_paper_doi 10.1039/c0dt00918k
_journal_volume 40
_journal_year 2011
_chemical_formula_moiety '3(C18 H36 K N2 O6), As15 Sn, 2(C2 H8 N2)'
_chemical_formula_sum 'C58 H124 As15 K3 N10 O18 Sn'
_chemical_formula_weight 2609.46
_chemical_name_common (K(2,2,2-crypt))3(SnAs15)*2en
_chemical_name_systematic
;
[K(2,2,2-crypt)]3[SnAs15]*2en
;
_space_group_IT_number 14
_symmetry_cell_setting monoclinic
_symmetry_space_group_name_Hall '-P 2ybc'
_symmetry_space_group_name_H-M 'P 1 21/c 1'
_atom_sites_solution_hydrogens geom
_atom_sites_solution_primary direct
_atom_sites_solution_secondary difmap
_audit_creation_method SHELXL-97
_cell_angle_alpha 90.00
_cell_angle_beta 93.7830(10)
_cell_angle_gamma 90.00
_cell_formula_units_Z 4
_cell_length_a 17.04090(10)
_cell_length_b 18.3450(2)
_cell_length_c 30.3204(3)
_cell_measurement_reflns_used 90982
_cell_measurement_temperature 150(2)
_cell_measurement_theta_max 27.485
_cell_measurement_theta_min 5.097
_cell_volume 9457.97(15)
_computing_cell_refinement
;
KappaCCD software "DENZO" (Otwinowski & Minor, 1996)
;
_computing_data_collection
;
KappaCCD software "Collect" (Nonius, 2000)
;
_computing_data_reduction
;
KappaCCD software "DENZO" (Otwinowski & Minor, 1996)
;
_computing_molecular_graphics 'WinGX (Farrugia, 2005)'
_computing_publication_material 'XCIF (Sheldrick, 2001)'
_computing_structure_refinement 'SHELXL-97 (Sheldrick, 1997)'
_computing_structure_solution 'SHELXS-97 (Sheldrick, 1990)'
_diffrn_ambient_temperature 150(2)
_diffrn_measured_fraction_theta_full 0.989
_diffrn_measured_fraction_theta_max 0.989
_diffrn_measurement_device_type 'Nonius KappaCCD'
_diffrn_measurement_method 'omega scans'
_diffrn_radiation_monochromator graphite
_diffrn_radiation_source 'fine-focus sealed tube'
_diffrn_radiation_type MoK\a
_diffrn_radiation_wavelength 0.71073
_diffrn_reflns_av_R_equivalents 0.0580
_diffrn_reflns_av_sigmaI/netI 0.0645
_diffrn_reflns_limit_h_max 20
_diffrn_reflns_limit_h_min -20
_diffrn_reflns_limit_k_max 21
_diffrn_reflns_limit_k_min -21
_diffrn_reflns_limit_l_max 36
_diffrn_reflns_limit_l_min -36
_diffrn_reflns_number 32094
_diffrn_reflns_theta_full 25.00
_diffrn_reflns_theta_max 25.00
_diffrn_reflns_theta_min 5.12
_exptl_absorpt_coefficient_mu 5.671
_exptl_absorpt_correction_T_max 0.7272
_exptl_absorpt_correction_T_min 0.2487
_exptl_absorpt_correction_type multi-scan
_exptl_absorpt_process_details 'DENZO/SCALEPACK (Otwinowski & Minor, 1997)'
_exptl_crystal_colour red
_exptl_crystal_density_diffrn 1.833
_exptl_crystal_density_method 'not measured'
_exptl_crystal_description plate
_exptl_crystal_F_000 5152
_exptl_crystal_size_max 0.34
_exptl_crystal_size_mid 0.28
_exptl_crystal_size_min 0.06
_refine_diff_density_max 1.616
_refine_diff_density_min -1.757
_refine_diff_density_rms 0.162
_refine_ls_extinction_method none
_refine_ls_goodness_of_fit_ref 1.039
_refine_ls_hydrogen_treatment constr
_refine_ls_matrix_type full
_refine_ls_number_parameters 946
_refine_ls_number_reflns 16456
_refine_ls_number_restraints 0
_refine_ls_restrained_S_all 1.039
_refine_ls_R_factor_all 0.0751
_refine_ls_R_factor_gt 0.0551
_refine_ls_shift/su_max 0.001
_refine_ls_shift/su_mean 0.000
_refine_ls_structure_factor_coef Fsqd
_refine_ls_weighting_details 'calc w=1/[\s^2^(Fo^2^)+(0.0893P)^2^+7.2783P] where P=(Fo^2^+2Fc^2^)/3'
_refine_ls_weighting_scheme calc
_refine_ls_wR_factor_gt 0.1408
_refine_ls_wR_factor_ref 0.1502
_reflns_number_gt 12640
_reflns_number_total 16456
_reflns_threshold_expression >2\s(I)
_cod_data_source_file C0DT00918K.TXT
_cod_data_source_block 7
_cod_depositor_comments
;
The following automatic conversions were performed:
'_symmetry_cell_setting' value 'Monoclinic' changed to 'monoclinic'
according to '/home/saulius/struct/CIF-dictionaries/cif_core.dic'
dictionary named 'cif_core.dic' version 2.4.1 from 2010-06-29.

Automatic conversion script
Id: cif_fix_enum 1555 2011-01-17 13:19:09Z saulius 
;
_cod_original_sg_symbol_H-M P2(1)/c
_cod_database_code 7014516

loop_
_symmetry_equiv_pos_as_xyz
'x, y, z'
'-x, y+1/2, -z+1/2'
'-x, -y, -z'
'x, -y-1/2, z-1/2'

loop_
_atom_site_label
_atom_site_type_symbol
_atom_site_fract_x
_atom_site_fract_y
_atom_site_fract_z
_atom_site_U_iso_or_equiv
_atom_site_adp_type
_atom_site_occupancy
_atom_site_symmetry_multiplicity
_atom_site_calc_flag
_atom_site_refinement_flags
_atom_site_disorder_assembly
_atom_site_disorder_group
Sn1 Sn 0.27811(3) 0.79440(3) 0.287983(16) 0.04044(14) Uani 1 1 d . . .
As1 As 0.28529(4) 0.67142(4) 0.39896(2) 0.03377(17) Uani 1 1 d . . .
As2 As 0.14691(4) 0.68196(4) 0.37537(2) 0.03689(18) Uani 1 1 d . . .
As3 As 0.34432(4) 0.67992(4) 0.32910(2) 0.03404(17) Uani 1 1 d . . .
As4 As 0.29048(4) 0.54396(4) 0.41092(2) 0.04252(19) Uani 1 1 d . . .
As5 As 0.13538(4) 0.59512(4) 0.31569(2) 0.03803(18) Uani 1 1 d . . .
As6 As 0.26629(4) 0.59350(4) 0.28619(2) 0.03544(17) Uani 1 1 d . . .
As7 As 0.23286(4) 0.50301(4) 0.34152(2) 0.03991(18) Uani 1 1 d . . .
As8 As 0.28656(4) 0.88368(4) 0.41026(2) 0.03497(17) Uani 1 1 d . . .
As9 As 0.14987(4) 0.88207(4) 0.38419(2) 0.03377(17) Uani 1 1 d . . .
As10 As 0.35013(4) 0.89088(4) 0.34144(2) 0.03741(18) Uani 1 1 d . . .
As11 As 0.29083(4) 1.00718(4) 0.43327(2) 0.0454(2) Uani 1 1 d . . .
As12 As 0.14333(4) 0.98069(4) 0.33147(2) 0.03949(18) Uani 1 1 d . . .
As13 As 0.27719(4) 0.98810(4) 0.30550(2) 0.04222(19) Uani 1 1 d . . .
As14 As 0.24039(4) 1.06541(4) 0.36705(2) 0.04280(19) Uani 1 1 d . . .
As15 As 0.13558(4) 0.78811(3) 0.325286(19) 0.02843(16) Uani 1 1 d . . .
K1 K 0.04053(7) 0.74140(8) 0.58472(4) 0.0298(3) Uani 1 1 d . . .
N11 N 0.0005(3) 0.5795(3) 0.59178(18) 0.0379(13) Uani 1 1 d . . .
N12 N 0.0810(3) 0.8995(3) 0.57792(18) 0.0363(13) Uani 1 1 d . . .
O11 O 0.1270(2) 0.6359(2) 0.53870(14) 0.0369(10) Uani 1 1 d . . .
O12 O 0.1446(3) 0.7881(3) 0.52328(15) 0.0409(11) Uani 1 1 d . . .
O13 O 0.0390(3) 0.6716(3) 0.66859(14) 0.0426(12) Uani 1 1 d . . .
O14 O 0.1033(3) 0.8125(3) 0.66034(14) 0.0408(11) Uani 1 1 d . . .
O15 O -0.1110(2) 0.6908(3) 0.55547(14) 0.0369(11) Uani 1 1 d . . .
O16 O -0.0757(2) 0.8431(2) 0.56283(15) 0.0401(11) Uani 1 1 d . . .
C101 C 0.0640(4) 0.5373(4) 0.5737(3) 0.0473(18) Uani 1 1 d . . .
H10A H 0.0453 0.4867 0.5684 0.057 Uiso 1 1 calc R . .
H10B H 0.1089 0.5353 0.5961 0.057 Uiso 1 1 calc R . .
C102 C 0.0925(4) 0.5664(4) 0.5316(2) 0.0452(18) Uani 1 1 d . . .
H10C H 0.1318 0.5325 0.5204 0.054 Uiso 1 1 calc R . .
H10D H 0.0480 0.5701 0.5091 0.054 Uiso 1 1 calc R . .
C103 C 0.1526(4) 0.6647(4) 0.4981(2) 0.0468(18) Uani 1 1 d . . .
H10E H 0.1066 0.6733 0.4772 0.056 Uiso 1 1 calc R . .
H10F H 0.1875 0.6291 0.4846 0.056 Uiso 1 1 calc R . .
C104 C 0.1962(4) 0.7353(4) 0.5070(2) 0.0437(17) Uani 1 1 d . . .
H10G H 0.2409 0.7271 0.5290 0.052 Uiso 1 1 calc R . .
H10H H 0.2175 0.7532 0.4794 0.052 Uiso 1 1 calc R . .
C105 C 0.1812(4) 0.8570(4) 0.5269(3) 0.0495(19) Uani 1 1 d . . .
H10I H 0.2053 0.8690 0.4989 0.059 Uiso 1 1 calc R . .
H10J H 0.2234 0.8561 0.5509 0.059 Uiso 1 1 calc R . .
C106 C 0.1207(4) 0.9145(4) 0.5366(3) 0.0473(18) Uani 1 1 d . . .
H10K H 0.1469 0.9626 0.5392 0.057 Uiso 1 1 calc R . .
H10L H 0.0806 0.9170 0.5115 0.057 Uiso 1 1 calc R . .
C107 C -0.0078(4) 0.5590(4) 0.6385(2) 0.0459(18) Uani 1 1 d . . .
H10M H -0.0019 0.5055 0.6415 0.055 Uiso 1 1 calc R . .
H10N H -0.0614 0.5720 0.6466 0.055 Uiso 1 1 calc R . .
C108 C 0.0511(4) 0.5955(4) 0.6700(2) 0.0468(18) Uani 1 1 d . . .
H10O H 0.0454 0.5773 0.7004 0.056 Uiso 1 1 calc R . .
H10P H 0.1050 0.5841 0.6618 0.056 Uiso 1 1 calc R . .
C109 C 0.0834(4) 0.7068(5) 0.7037(2) 0.0464(19) Uani 1 1 d . . .
H10Q H 0.1397 0.6944 0.7024 0.056 Uiso 1 1 calc R . .
H10R H 0.0658 0.6896 0.7323 0.056 Uiso 1 1 calc R . .
C110 C 0.0733(5) 0.7869(5) 0.7004(2) 0.054(2) Uani 1 1 d . . .
H11A H 0.0169 0.7994 0.7009 0.064 Uiso 1 1 calc R . .
H11B H 0.1018 0.8107 0.7260 0.064 Uiso 1 1 calc R . .
C111 C 0.1060(5) 0.8890(4) 0.6596(3) 0.0514(19) Uani 1 1 d . . .
H11C H 0.1412 0.9066 0.6846 0.062 Uiso 1 1 calc R . .
H11D H 0.0527 0.9087 0.6632 0.062 Uiso 1 1 calc R . .
C112 C 0.1354(4) 0.9162(4) 0.6165(2) 0.0466(18) Uani 1 1 d . . .
H11E H 0.1432 0.9696 0.6185 0.056 Uiso 1 1 calc R . .
H11F H 0.1871 0.8936 0.6122 0.056 Uiso 1 1 calc R . .
C113 C -0.0749(4) 0.5675(4) 0.5658(2) 0.0421(17) Uani 1 1 d . . .
H11G H -0.0956 0.5189 0.5733 0.051 Uiso 1 1 calc R . .
H11H H -0.0649 0.5670 0.5340 0.051 Uiso 1 1 calc R . .
C114 C -0.1356(4) 0.6235(4) 0.5734(2) 0.0414(17) Uani 1 1 d . . .
H11I H -0.1868 0.6086 0.5589 0.050 Uiso 1 1 calc R . .
H11J H -0.1418 0.6288 0.6055 0.050 Uiso 1 1 calc R . .
C115 C -0.1693(4) 0.7470(4) 0.5605(2) 0.0421(17) Uani 1 1 d . . .
H11K H -0.1759 0.7552 0.5923 0.051 Uiso 1 1 calc R . .
H11L H -0.2205 0.7310 0.5464 0.051 Uiso 1 1 calc R . .
C116 C -0.1450(4) 0.8154(4) 0.5401(2) 0.0394(16) Uani 1 1 d . . .
H11M H -0.1351 0.8065 0.5087 0.047 Uiso 1 1 calc R . .
H11N H -0.1878 0.8518 0.5410 0.047 Uiso 1 1 calc R . .
C117 C -0.0568(4) 0.9140(4) 0.5480(2) 0.0458(18) Uani 1 1 d . . .
H11O H -0.1034 0.9461 0.5487 0.055 Uiso 1 1 calc R . .
H11P H -0.0414 0.9116 0.5171 0.055 Uiso 1 1 calc R . .
C118 C 0.0093(4) 0.9446(4) 0.5770(3) 0.0502(19) Uani 1 1 d . . .
H11Q H 0.0218 0.9941 0.5665 0.060 Uiso 1 1 calc R . .
H11R H -0.0078 0.9492 0.6075 0.060 Uiso 1 1 calc R . .
K2 K 0.47041(7) 0.76555(7) 0.59827(4) 0.0283(3) Uani 1 1 d . . .
N21 N 0.4688(3) 0.8748(3) 0.67353(17) 0.0361(13) Uani 1 1 d . . .
N22 N 0.4706(3) 0.6532(3) 0.52291(16) 0.0297(11) Uani 1 1 d . . .
O21 O 0.3507(2) 0.7587(3) 0.65617(14) 0.0362(10) Uani 1 1 d . . .
O22 O 0.3454(2) 0.6641(2) 0.58340(14) 0.0340(10) Uani 1 1 d . . .
O23 O 0.5975(3) 0.7736(3) 0.66145(14) 0.0412(11) Uani 1 1 d . . .
O24 O 0.5927(2) 0.6628(3) 0.59603(14) 0.0355(10) Uani 1 1 d . . .
O25 O 0.4478(3) 0.9155(2) 0.58046(14) 0.0361(10) Uani 1 1 d . . .
O26 O 0.4709(2) 0.8123(2) 0.51011(13) 0.0304(9) Uani 1 1 d . . .
C201 C 0.4107(4) 0.8488(4) 0.7040(2) 0.0445(17) Uani 1 1 d . . .
H20A H 0.3984 0.8890 0.7243 0.053 Uiso 1 1 calc R . .
H20B H 0.4340 0.8084 0.7221 0.053 Uiso 1 1 calc R . .
C202 C 0.3356(4) 0.8228(4) 0.6803(2) 0.0456(18) Uani 1 1 d . . .
H20C H 0.2961 0.8125 0.7020 0.055 Uiso 1 1 calc R . .
H20D H 0.3143 0.8612 0.6599 0.055 Uiso 1 1 calc R . .
C203 C 0.2792(4) 0.7259(4) 0.6388(2) 0.0444(18) Uani 1 1 d . . .
H20E H 0.2535 0.7576 0.6157 0.053 Uiso 1 1 calc R . .
H20F H 0.2428 0.7197 0.6627 0.053 Uiso 1 1 calc R . .
C204 C 0.2971(4) 0.6540(4) 0.6197(2) 0.0423(17) Uani 1 1 d . . .
H20G H 0.3249 0.6231 0.6425 0.051 Uiso 1 1 calc R . .
H20H H 0.2477 0.6292 0.6095 0.051 Uiso 1 1 calc R . .
C205 C 0.3591(4) 0.5975(4) 0.5610(2) 0.0392(16) Uani 1 1 d . . .
H20I H 0.3090 0.5706 0.5556 0.047 Uiso 1 1 calc R . .
H20J H 0.3958 0.5665 0.5795 0.047 Uiso 1 1 calc R . .
C206 C 0.3938(4) 0.6143(4) 0.5176(2) 0.0384(16) Uani 1 1 d . . .
H20K H 0.4012 0.5680 0.5015 0.046 Uiso 1 1 calc R . .
H20L H 0.3561 0.6445 0.4993 0.046 Uiso 1 1 calc R . .
C207 C 0.5476(4) 0.8782(4) 0.6969(2) 0.0476(18) Uani 1 1 d . . .
H20M H 0.5432 0.9017 0.7261 0.057 Uiso 1 1 calc R . .
H20N H 0.5823 0.9090 0.6797 0.057 Uiso 1 1 calc R . .
C208 C 0.5847(4) 0.8037(4) 0.7037(2) 0.0476(18) Uani 1 1 d . . .
H20O H 0.6353 0.8080 0.7215 0.057 Uiso 1 1 calc R . .
H20P H 0.5495 0.7716 0.7197 0.057 Uiso 1 1 calc R . .
C209 C 0.6470(4) 0.7117(4) 0.6645(2) 0.0443(18) Uani 1 1 d . . .
H20Q H 0.6210 0.6717 0.6798 0.053 Uiso 1 1 calc R . .
H20R H 0.6968 0.7238 0.6815 0.053 Uiso 1 1 calc R . .
C210 C 0.6631(4) 0.6889(4) 0.6191(2) 0.0447(18) Uani 1 1 d . . .
H21A H 0.6840 0.7308 0.6030 0.054 Uiso 1 1 calc R . .
H21B H 0.7033 0.6499 0.6205 0.054 Uiso 1 1 calc R . .
C211 C 0.6072(4) 0.6342(4) 0.5536(2) 0.0396(16) Uani 1 1 d . . .
H21C H 0.6498 0.5975 0.5565 0.047 Uiso 1 1 calc R . .
H21D H 0.6241 0.6739 0.5342 0.047 Uiso 1 1 calc R . .
C212 C 0.5336(4) 0.5999(4) 0.5335(2) 0.0382(16) Uani 1 1 d . . .
H21E H 0.5457 0.5739 0.5062 0.046 Uiso 1 1 calc R . .
H21F H 0.5146 0.5633 0.5544 0.046 Uiso 1 1 calc R . .
C213 C 0.4479(5) 0.9467(4) 0.6559(2) 0.0433(17) Uani 1 1 d . . .
H21G H 0.4649 0.9840 0.6781 0.052 Uiso 1 1 calc R . .
H21H H 0.3900 0.9499 0.6511 0.052 Uiso 1 1 calc R . .
C214 C 0.4837(4) 0.9638(4) 0.6137(2) 0.0442(17) Uani 1 1 d . . .
H21I H 0.4737 1.0153 0.6053 0.053 Uiso 1 1 calc R . .
H21J H 0.5413 0.9558 0.6168 0.053 Uiso 1 1 calc R . .
C215 C 0.4723(4) 0.9343(4) 0.5378(2) 0.0357(15) Uani 1 1 d . . .
H21K H 0.5304 0.9323 0.5380 0.043 Uiso 1 1 calc R . .
H21L H 0.4553 0.9846 0.5302 0.043 Uiso 1 1 calc R . .
C216 C 0.4371(4) 0.8825(3) 0.5043(2) 0.0320(14) Uani 1 1 d . . .
H21M H 0.3797 0.8794 0.5071 0.038 Uiso 1 1 calc R . .
H21N H 0.4460 0.9006 0.4743 0.038 Uiso 1 1 calc R . .
C217 C 0.4409(4) 0.7624(3) 0.4763(2) 0.0339(14) Uani 1 1 d . . .
H21O H 0.4479 0.7834 0.4467 0.041 Uiso 1 1 calc R . .
H21P H 0.3840 0.7541 0.4791 0.041 Uiso 1 1 calc R . .
C218 C 0.4847(4) 0.6913(4) 0.4813(2) 0.0380(16) Uani 1 1 d . . .
H21Q H 0.4684 0.6592 0.4560 0.046 Uiso 1 1 calc R . .
H21R H 0.5417 0.7008 0.4802 0.046 Uiso 1 1 calc R . .
K3 K 0.22749(7) 0.25088(8) 0.15944(5) 0.0324(3) Uani 1 1 d . . .
N31 N 0.1566(3) 0.3699(3) 0.20809(17) 0.0322(12) Uani 1 1 d . . .
N32 N 0.2980(3) 0.1240(3) 0.1150(2) 0.0488(16) Uani 1 1 d . . .
O31 O 0.3247(2) 0.3701(3) 0.18738(14) 0.0363(10) Uani 1 1 d . . .
O32 O 0.3908(3) 0.2396(3) 0.1609(2) 0.0721(18) Uani 1 1 d . . .
O33 O 0.0856(2) 0.3046(3) 0.12598(15) 0.0387(11) Uani 1 1 d . . .
O34 O 0.1672(3) 0.2091(2) 0.07344(15) 0.0379(11) Uani 1 1 d . . .
O35 O 0.1814(3) 0.2253(3) 0.24612(18) 0.0556(14) Uani 1 1 d . . .
O36 O 0.1728(3) 0.1107(3) 0.1767(2) 0.0621(15) Uani 1 1 d . . .
C301 C 0.2084(4) 0.4339(4) 0.2049(2) 0.0388(16) Uani 1 1 d . . .
H30A H 0.1897 0.4731 0.2241 0.047 Uiso 1 1 calc R . .
H30B H 0.2042 0.4520 0.1741 0.047 Uiso 1 1 calc R . .
C302 C 0.2935(4) 0.4183(4) 0.2182(2) 0.0377(15) Uani 1 1 d . . .
H30C H 0.3238 0.4644 0.2192 0.045 Uiso 1 1 calc R . .
H30D H 0.2981 0.3963 0.2481 0.045 Uiso 1 1 calc R . .
C303 C 0.4039(4) 0.3502(4) 0.1998(2) 0.0407(16) Uani 1 1 d . . .
H30E H 0.4059 0.3244 0.2286 0.049 Uiso 1 1 calc R . .
H30F H 0.4365 0.3947 0.2034 0.049 Uiso 1 1 calc R . .
C304 C 0.4355(4) 0.3029(5) 0.1664(3) 0.056(2) Uani 1 1 d . . .
H30G H 0.4353 0.3293 0.1379 0.067 Uiso 1 1 calc R . .
H30H H 0.4906 0.2899 0.1755 0.067 Uiso 1 1 calc R . .
C305 C 0.4210(6) 0.1949(7) 0.1263(5) 0.108(5) Uani 1 1 d . . .
H30I H 0.4112 0.2196 0.0975 0.130 Uiso 1 1 calc R . .
H30J H 0.4785 0.1889 0.1319 0.130 Uiso 1 1 calc R . .
C306 C 0.3853(5) 0.1265(5) 0.1247(4) 0.083(3) Uani 1 1 d . . .
H30K H 0.3975 0.1021 0.1534 0.100 Uiso 1 1 calc R . .
H30L H 0.4099 0.0973 0.1019 0.100 Uiso 1 1 calc R . .
C307 C 0.0780(4) 0.3868(4) 0.1859(2) 0.0433(17) Uani 1 1 d . . .
H30M H 0.0385 0.3535 0.1975 0.052 Uiso 1 1 calc R . .
H30N H 0.0633 0.4372 0.1935 0.052 Uiso 1 1 calc R . .
C308 C 0.0756(4) 0.3797(4) 0.1373(2) 0.0402(16) Uani 1 1 d . . .
H30O H 0.0245 0.3976 0.1241 0.048 Uiso 1 1 calc R . .
H30P H 0.1179 0.4093 0.1255 0.048 Uiso 1 1 calc R . .
C309 C 0.0617(4) 0.2908(4) 0.0805(2) 0.0452(18) Uani 1 1 d . . .
H30Q H 0.0876 0.3258 0.0613 0.054 Uiso 1 1 calc R . .
H30R H 0.0040 0.2969 0.0755 0.054 Uiso 1 1 calc R . .
C310 C 0.0840(4) 0.2162(4) 0.0696(2) 0.0484(19) Uani 1 1 d . . .
H31A H 0.0603 0.1816 0.0900 0.058 Uiso 1 1 calc R . .
H31B H 0.0639 0.2043 0.0391 0.058 Uiso 1 1 calc R . .
C311 C 0.1926(5) 0.1414(4) 0.0555(3) 0.053(2) Uani 1 1 d . . .
H31C H 0.1837 0.1419 0.0229 0.063 Uiso 1 1 calc R . .
H31D H 0.1621 0.1006 0.0672 0.063 Uiso 1 1 calc R . .
C312 C 0.2798(5) 0.1312(5) 0.0685(3) 0.058(2) Uani 1 1 d . . .
H31E H 0.2986 0.0872 0.0535 0.069 Uiso 1 1 calc R . .
H31F H 0.3090 0.1736 0.0576 0.069 Uiso 1 1 calc R . .
C313 C 0.1471(4) 0.3491(4) 0.2544(2) 0.0469(18) Uani 1 1 d . . .
H31G H 0.1080 0.3818 0.2669 0.056 Uiso 1 1 calc R . .
H31H H 0.1978 0.3559 0.2718 0.056 Uiso 1 1 calc R . .
C314 C 0.1207(5) 0.2713(4) 0.2590(3) 0.054(2) Uani 1 1 d . . .
H31I H 0.1095 0.2613 0.2901 0.065 Uiso 1 1 calc R . .
H31J H 0.0721 0.2626 0.2400 0.065 Uiso 1 1 calc R . .
C315 C 0.1670(7) 0.1498(5) 0.2539(3) 0.079(3) Uani 1 1 d . . .
H31K H 0.1336 0.1454 0.2793 0.095 Uiso 1 1 calc R . .
H31L H 0.2177 0.1254 0.2622 0.095 Uiso 1 1 calc R . .
C316 C 0.1286(7) 0.1120(6) 0.2162(4) 0.098(4) Uani 1 1 d . . .
H31M H 0.1183 0.0611 0.2249 0.117 Uiso 1 1 calc R . .
H31N H 0.0772 0.1355 0.2087 0.117 Uiso 1 1 calc R . .
C317 C 0.2394(6) 0.0645(5) 0.1788(3) 0.069(3) Uani 1 1 d . . .
H31O H 0.2254 0.0161 0.1904 0.083 Uiso 1 1 calc R . .
H31P H 0.2816 0.0856 0.1989 0.083 Uiso 1 1 calc R . .
C318 C 0.2679(5) 0.0567(4) 0.1325(3) 0.063(2) Uani 1 1 d . . .
H31Q H 0.3098 0.0193 0.1330 0.076 Uiso 1 1 calc R . .
H31R H 0.2237 0.0392 0.1124 0.076 Uiso 1 1 calc R . .
N1E N 0.5201(4) 0.5226(4) 0.6475(2) 0.0544(17) Uani 1 1 d . . .
H1E3 H 0.5616 0.4980 0.6373 0.082 Uiso 0.67 1 calc PR . .
H1E4 H 0.5247 0.5709 0.6413 0.082 Uiso 0.67 1 calc PR . .
H1E5 H 0.4746 0.5051 0.6342 0.082 Uiso 0.67 1 calc PR . .
C1E C 0.5194(4) 0.5128(4) 0.6950(2) 0.0455(17) Uani 1 1 d . . .
H1E1 H 0.5701 0.5299 0.7092 0.055 Uiso 1 1 calc R . .
H1E2 H 0.5144 0.4602 0.7016 0.055 Uiso 1 1 calc R . .
C2E C 0.4528(4) 0.5538(4) 0.7146(3) 0.0511(19) Uani 1 1 d . . .
H2E1 H 0.4022 0.5373 0.7001 0.061 Uiso 1 1 calc R . .
H2E2 H 0.4525 0.5421 0.7465 0.061 Uiso 1 1 calc R . .
N2E N 0.4595(4) 0.6312(4) 0.7094(3) 0.066(2) Uani 1 1 d . . .
H2E3 H 0.4183 0.6535 0.7214 0.098 Uiso 0.67 1 calc PR . .
H2E4 H 0.4592 0.6423 0.6802 0.098 Uiso 0.67 1 calc PR . .
H2E5 H 0.5053 0.6469 0.7234 0.098 Uiso 0.67 1 calc PR . .
N1S N 0.7194(5) 0.9433(6) 0.4090(3) 0.107(3) Uani 1 1 d . . .
H1S3 H 0.7680 0.9505 0.3991 0.160 Uiso 0.67 1 calc PR . .
H1S4 H 0.7014 0.9858 0.4201 0.160 Uiso 0.67 1 calc PR . .
H1S5 H 0.6859 0.9281 0.3862 0.160 Uiso 0.67 1 calc PR . .
C1S C 0.7237(5) 0.8887(7) 0.4430(3) 0.086(3) Uani 1 1 d . . .
H1S1 H 0.7606 0.9060 0.4674 0.103 Uiso 1 1 calc R . .
H1S2 H 0.7464 0.8439 0.4309 0.103 Uiso 1 1 calc R . .
C2S C 0.6463(5) 0.8691(6) 0.4621(3) 0.075(3) Uani 1 1 d . . .
H2S1 H 0.6194 0.9146 0.4701 0.090 Uiso 1 1 calc R . .
H2S2 H 0.6124 0.8442 0.4390 0.090 Uiso 1 1 calc R . .
N2S N 0.6548(4) 0.8239(4) 0.4996(2) 0.0592(18) Uani 1 1 d . . .
H2S3 H 0.6067 0.8153 0.5099 0.089 Uiso 0.67 1 calc PR . .
H2S4 H 0.6862 0.8462 0.5210 0.089 Uiso 0.67 1 calc PR . .
H2S5 H 0.6770 0.7808 0.4922 0.089 Uiso 0.67 1 calc PR . .

loop_
_atom_site_aniso_label
_atom_site_aniso_U_11
_atom_site_aniso_U_22
_atom_site_aniso_U_33
_atom_site_aniso_U_23
_atom_site_aniso_U_13
_atom_site_aniso_U_12
Sn1 0.0410(3) 0.0388(3) 0.0413(3) -0.0047(2) 0.0008(2) -0.0014(2)
As1 0.0413(4) 0.0307(4) 0.0280(3) -0.0052(3) -0.0072(3) 0.0058(3)
As2 0.0349(4) 0.0467(5) 0.0294(3) 0.0002(3) 0.0042(3) 0.0070(3)
As3 0.0296(3) 0.0296(4) 0.0429(4) -0.0020(3) 0.0025(3) -0.0032(3)
As4 0.0610(5) 0.0311(4) 0.0342(4) 0.0025(3) -0.0069(3) 0.0030(3)
As5 0.0365(4) 0.0417(4) 0.0352(4) 0.0001(3) -0.0025(3) -0.0118(3)
As6 0.0476(4) 0.0318(4) 0.0278(3) -0.0056(3) 0.0086(3) -0.0074(3)
As7 0.0568(4) 0.0269(4) 0.0356(4) -0.0006(3) -0.0004(3) -0.0075(3)
As8 0.0377(4) 0.0337(4) 0.0322(4) -0.0023(3) -0.0081(3) 0.0052(3)
As9 0.0320(3) 0.0342(4) 0.0348(4) 0.0011(3) -0.0005(3) 0.0002(3)
As10 0.0331(4) 0.0345(4) 0.0446(4) -0.0074(3) 0.0027(3) 0.0048(3)
As11 0.0515(4) 0.0383(4) 0.0448(4) -0.0133(3) -0.0082(3) 0.0027(3)
As12 0.0357(4) 0.0352(4) 0.0465(4) 0.0075(3) -0.0053(3) 0.0058(3)
As13 0.0497(4) 0.0351(4) 0.0427(4) 0.0062(3) 0.0101(3) 0.0025(3)
As14 0.0474(4) 0.0282(4) 0.0530(4) -0.0017(3) 0.0045(3) 0.0020(3)
As15 0.0343(3) 0.0284(4) 0.0222(3) 0.0016(2) -0.0006(2) 0.0038(3)
K1 0.0289(7) 0.0312(8) 0.0292(7) -0.0022(6) 0.0008(5) -0.0001(6)
N11 0.036(3) 0.033(3) 0.044(3) 0.004(3) -0.001(2) 0.000(3)
N12 0.035(3) 0.030(3) 0.044(3) -0.004(2) 0.002(2) 0.000(2)
O11 0.043(3) 0.035(3) 0.033(2) -0.003(2) 0.0069(19) 0.000(2)
O12 0.037(3) 0.039(3) 0.048(3) 0.001(2) 0.013(2) 0.004(2)
O13 0.043(3) 0.054(3) 0.030(2) 0.006(2) -0.005(2) -0.004(2)
O14 0.042(3) 0.048(3) 0.034(3) -0.010(2) 0.006(2) -0.010(2)
O15 0.030(2) 0.039(3) 0.042(3) 0.003(2) 0.0018(19) 0.000(2)
O16 0.031(2) 0.032(3) 0.056(3) 0.005(2) -0.006(2) 0.002(2)
C101 0.045(4) 0.025(4) 0.072(5) -0.001(3) 0.009(4) 0.008(3)
C102 0.043(4) 0.039(4) 0.055(4) -0.016(3) 0.011(3) 0.003(3)
C103 0.050(4) 0.055(5) 0.037(4) -0.010(3) 0.013(3) 0.005(4)
C104 0.042(4) 0.055(5) 0.034(4) 0.006(3) 0.009(3) -0.001(4)
C105 0.042(4) 0.050(5) 0.058(5) 0.002(4) 0.010(3) -0.009(4)
C106 0.050(4) 0.029(4) 0.064(5) 0.011(3) 0.006(4) -0.006(3)
C107 0.051(4) 0.036(4) 0.051(4) 0.023(3) 0.005(3) -0.008(3)
C108 0.046(4) 0.048(5) 0.046(4) 0.017(4) -0.001(3) -0.004(4)
C109 0.040(4) 0.072(6) 0.026(3) 0.003(3) -0.003(3) -0.014(4)
C110 0.055(5) 0.077(6) 0.029(4) -0.010(4) 0.005(3) -0.016(4)
C111 0.060(5) 0.043(5) 0.049(5) -0.012(4) -0.009(4) -0.001(4)
C112 0.047(4) 0.034(4) 0.058(5) -0.007(3) -0.005(3) -0.007(3)
C113 0.043(4) 0.033(4) 0.050(4) 0.001(3) 0.000(3) -0.012(3)
C114 0.032(3) 0.036(4) 0.056(4) 0.003(3) 0.001(3) -0.005(3)
C115 0.028(3) 0.057(5) 0.041(4) -0.004(3) -0.005(3) 0.006(3)
C116 0.028(3) 0.043(4) 0.046(4) -0.001(3) -0.009(3) 0.009(3)
C117 0.037(4) 0.044(5) 0.055(5) 0.006(4) -0.001(3) 0.002(3)
C118 0.050(4) 0.030(4) 0.070(5) -0.006(4) -0.001(4) 0.010(3)
K2 0.0280(7) 0.0270(7) 0.0301(7) 0.0022(5) 0.0021(5) 0.0003(6)
N21 0.038(3) 0.038(3) 0.033(3) -0.003(2) 0.005(2) -0.002(3)
N22 0.031(3) 0.027(3) 0.031(3) 0.001(2) 0.000(2) 0.002(2)
O21 0.032(2) 0.040(3) 0.036(2) -0.001(2) 0.0062(19) -0.001(2)
O22 0.037(2) 0.029(3) 0.037(2) 0.0056(19) 0.0070(19) -0.005(2)
O23 0.039(3) 0.049(3) 0.035(3) -0.001(2) -0.0062(19) -0.001(2)
O24 0.025(2) 0.041(3) 0.040(3) 0.002(2) 0.0001(18) 0.001(2)
O25 0.049(3) 0.027(2) 0.033(2) 0.0027(19) 0.0052(19) -0.006(2)
O26 0.038(2) 0.021(2) 0.031(2) 0.0007(17) -0.0030(18) -0.0014(19)
C201 0.045(4) 0.050(5) 0.040(4) -0.002(3) 0.010(3) -0.002(4)
C202 0.052(4) 0.052(5) 0.035(4) -0.002(3) 0.017(3) 0.005(4)
C203 0.033(4) 0.052(5) 0.049(4) -0.009(4) 0.004(3) -0.003(3)
C204 0.032(3) 0.053(5) 0.042(4) 0.012(3) 0.002(3) -0.010(3)
C205 0.041(4) 0.029(4) 0.048(4) -0.005(3) 0.004(3) -0.007(3)
C206 0.037(4) 0.034(4) 0.044(4) -0.008(3) 0.000(3) -0.004(3)
C207 0.048(4) 0.053(5) 0.041(4) -0.010(3) -0.003(3) -0.008(4)
C208 0.048(4) 0.052(5) 0.041(4) -0.006(3) -0.007(3) 0.004(4)
C209 0.032(4) 0.046(5) 0.053(4) 0.005(3) -0.012(3) 0.006(3)
C210 0.023(3) 0.049(5) 0.061(5) 0.006(4) -0.002(3) 0.010(3)
C211 0.037(4) 0.034(4) 0.050(4) 0.007(3) 0.012(3) 0.011(3)
C212 0.046(4) 0.026(4) 0.042(4) -0.005(3) 0.001(3) 0.011(3)
C213 0.068(5) 0.024(4) 0.038(4) -0.004(3) 0.002(3) 0.006(3)
C214 0.060(5) 0.032(4) 0.042(4) -0.012(3) 0.011(3) -0.010(3)
C215 0.049(4) 0.025(4) 0.033(3) 0.006(3) 0.007(3) -0.004(3)
C216 0.038(3) 0.024(3) 0.034(3) 0.008(3) 0.000(3) -0.001(3)
C217 0.044(4) 0.029(4) 0.027(3) -0.001(3) -0.005(3) -0.006(3)
C218 0.045(4) 0.036(4) 0.034(4) -0.005(3) 0.004(3) 0.006(3)
K3 0.0301(7) 0.0266(8) 0.0400(8) 0.0011(6) -0.0013(6) 0.0007(6)
N31 0.029(3) 0.030(3) 0.037(3) -0.006(2) -0.001(2) 0.000(2)
N32 0.051(4) 0.032(3) 0.061(4) -0.013(3) -0.013(3) 0.007(3)
O31 0.029(2) 0.042(3) 0.037(2) 0.001(2) -0.0057(18) 0.001(2)
O32 0.034(3) 0.065(4) 0.117(5) -0.039(4) 0.005(3) 0.002(3)
O33 0.034(2) 0.040(3) 0.041(3) 0.002(2) -0.004(2) 0.005(2)
O34 0.040(3) 0.034(3) 0.040(3) -0.006(2) 0.000(2) -0.001(2)
O35 0.067(4) 0.035(3) 0.066(4) 0.018(3) 0.019(3) 0.004(3)
O36 0.073(4) 0.039(3) 0.075(4) 0.014(3) 0.006(3) -0.010(3)
C301 0.046(4) 0.027(4) 0.042(4) -0.008(3) -0.002(3) 0.004(3)
C302 0.040(4) 0.035(4) 0.038(4) -0.005(3) -0.004(3) -0.007(3)
C303 0.034(4) 0.042(4) 0.045(4) 0.004(3) -0.007(3) -0.005(3)
C304 0.029(4) 0.070(6) 0.068(5) -0.007(4) -0.001(3) -0.005(4)
C305 0.047(5) 0.122(10) 0.155(11) -0.092(9) -0.002(6) 0.014(6)
C306 0.047(5) 0.063(6) 0.136(9) -0.052(6) -0.017(5) 0.023(5)
C307 0.032(4) 0.039(4) 0.059(5) -0.005(3) 0.004(3) 0.009(3)
C308 0.032(3) 0.034(4) 0.053(4) -0.003(3) -0.007(3) 0.006(3)
C309 0.035(4) 0.056(5) 0.043(4) 0.000(3) -0.009(3) 0.009(3)
C310 0.046(4) 0.060(5) 0.039(4) -0.011(4) -0.006(3) -0.012(4)
C311 0.063(5) 0.043(5) 0.050(4) -0.010(4) -0.010(4) 0.005(4)
C312 0.071(5) 0.039(5) 0.065(5) -0.007(4) 0.015(4) 0.006(4)
C313 0.043(4) 0.057(5) 0.040(4) -0.008(4) 0.004(3) 0.003(4)
C314 0.052(5) 0.056(5) 0.058(5) 0.009(4) 0.020(4) -0.008(4)
C315 0.105(8) 0.056(6) 0.080(7) 0.013(5) 0.030(6) -0.012(6)
C316 0.102(8) 0.080(8) 0.111(9) 0.028(7) 0.012(7) -0.045(7)
C317 0.100(7) 0.034(5) 0.069(6) 0.008(4) -0.020(5) -0.004(5)
C318 0.081(6) 0.028(4) 0.079(6) -0.013(4) -0.021(5) 0.009(4)
N1E 0.053(4) 0.065(5) 0.045(4) 0.000(3) -0.003(3) -0.016(3)
C1E 0.048(4) 0.044(5) 0.044(4) 0.007(3) 0.000(3) 0.004(3)
C2E 0.055(5) 0.044(5) 0.052(5) 0.001(4) -0.009(4) -0.009(4)
N2E 0.059(4) 0.039(4) 0.095(6) 0.001(4) -0.026(4) -0.003(3)
N1S 0.082(6) 0.142(10) 0.096(7) -0.001(7) 0.011(5) -0.026(6)
C1S 0.068(6) 0.137(10) 0.053(6) 0.021(6) 0.011(5) 0.013(6)
C2S 0.059(5) 0.088(7) 0.077(6) 0.026(6) -0.008(5) -0.005(5)
N2S 0.046(4) 0.058(5) 0.072(5) -0.001(4) -0.005(3) 0.002(3)

loop_
_atom_type_symbol
_atom_type_description
_atom_type_scat_dispersion_real
_atom_type_scat_dispersion_imag
_atom_type_scat_source
C C 0.0033 0.0016 'International Tables Vol C Tables 4.2.6.8 and 6.1.1.4'
H H 0.0000 0.0000 'International Tables Vol C Tables 4.2.6.8 and 6.1.1.4'
N N 0.0061 0.0033 'International Tables Vol C Tables 4.2.6.8 and 6.1.1.4'
O O 0.0106 0.0060 'International Tables Vol C Tables 4.2.6.8 and 6.1.1.4'
K K 0.2009 0.2494 'International Tables Vol C Tables 4.2.6.8 and 6.1.1.4'
As As 0.0499 2.0058 'International Tables Vol C Tables 4.2.6.8 and 6.1.1.4'
Sn Sn -0.6537 1.4246 'International Tables Vol C Tables 4.2.6.8 and 6.1.1.4'

loop_
_geom_angle_atom_site_label_1
_geom_angle_atom_site_label_2
_geom_angle_atom_site_label_3
_geom_angle
_geom_angle_site_symmetry_1
_geom_angle_site_symmetry_3
_geom_angle_publ_flag
As10 Sn1 As3 94.36(3) . . ?
As10 Sn1 As15 99.36(2) . . ?
As3 Sn1 As15 97.66(2) . . ?
As4 As1 As3 100.67(3) . . ?
As4 As1 As2 98.61(4) . . ?
As3 As1 As2 100.93(3) . . ?
As5 As2 As1 101.43(3) . . ?
As5 As2 As15 93.47(3) . . ?
As1 As2 As15 106.21(3) . . ?
As6 As3 As1 100.70(3) . . ?
As6 As3 Sn1 93.73(3) . . ?
As1 As3 Sn1 105.95(3) . . ?
As1 As4 As7 99.61(3) . . ?
As2 As5 As6 104.50(3) . . ?
As2 As5 As7 101.26(3) . . ?
As6 As5 As7 59.85(3) . . ?
As3 As6 As7 102.81(3) . . ?
As3 As6 As5 106.18(3) . . ?
As7 As6 As5 60.13(3) . . ?
As4 As7 As6 106.84(3) . . ?
As4 As7 As5 107.13(4) . . ?
As6 As7 As5 60.02(3) . . ?
As11 As8 As9 96.81(3) . . ?
As11 As8 As10 101.24(4) . . ?
As9 As8 As10 101.30(3) . . ?
As8 As9 As12 102.10(3) . . ?
As8 As9 As15 106.93(3) . . ?
As12 As9 As15 92.64(3) . . ?
As13 As10 As8 100.65(3) . . ?
As13 As10 Sn1 90.78(3) . . ?
As8 As10 Sn1 106.02(3) . . ?
As8 As11 As14 100.26(3) . . ?
As9 As12 As13 104.46(3) . . ?
As9 As12 As14 100.51(3) . . ?
As13 As12 As14 59.80(3) . . ?
As10 As13 As14 103.59(4) . . ?
As10 As13 As12 106.08(3) . . ?
As14 As13 As12 60.11(3) . . ?
As11 As14 As13 106.56(4) . . ?
As11 As14 As12 106.28(4) . . ?
As13 As14 As12 60.10(3) . . ?
As2 As15 As9 96.04(3) . . ?
As2 As15 Sn1 104.53(3) . . ?
As9 As15 Sn1 102.68(3) . . ?
O16 K1 O14 96.40(14) . . ?
O16 K1 O12 96.25(14) . . ?
O14 K1 O12 100.30(14) . . ?
O16 K1 O15 61.49(14) . . ?
O14 K1 O15 134.70(14) . . ?
O12 K1 O15 119.89(14) . . ?
O16 K1 O13 117.91(14) . . ?
O14 K1 O13 60.15(14) . . ?
O12 K1 O13 141.06(14) . . ?
O15 K1 O13 94.03(13) . . ?
O16 K1 O11 136.41(14) . . ?
O14 K1 O11 122.46(14) . . ?
O12 K1 O11 60.68(13) . . ?
O15 K1 O11 96.57(13) . . ?
O13 K1 O11 99.61(14) . . ?
O16 K1 N12 59.66(14) . . ?
O14 K1 N12 61.67(15) . . ?
O12 K1 N12 59.77(14) . . ?
O15 K1 N12 120.39(14) . . ?
O13 K1 N12 120.88(15) . . ?
O11 K1 N12 119.69(14) . . ?
O16 K1 N11 120.78(14) . . ?
O14 K1 N11 118.17(15) . . ?
O12 K1 N11 119.98(15) . . ?
O15 K1 N11 60.03(14) . . ?
O13 K1 N11 59.04(15) . . ?
O11 K1 N11 60.00(14) . . ?
N12 K1 N11 179.56(15) . . ?
C101 N11 C113 111.0(6) . . ?
C101 N11 C107 110.1(5) . . ?
C113 N11 C107 109.7(5) . . ?
C101 N11 K1 108.3(4) . . ?
C113 N11 K1 107.3(4) . . ?
C107 N11 K1 110.4(4) . . ?
C118 N12 C112 112.0(5) . . ?
C118 N12 C106 107.6(6) . . ?
C112 N12 C106 109.4(5) . . ?
C118 N12 K1 110.6(4) . . ?
C112 N12 K1 106.3(4) . . ?
C106 N12 K1 110.9(4) . . ?
C102 O11 C103 110.4(5) . . ?
C102 O11 K1 117.6(4) . . ?
C103 O11 K1 111.5(4) . . ?
C105 O12 C104 110.9(5) . . ?
C105 O12 K1 121.4(4) . . ?
C104 O12 K1 117.3(4) . . ?
C108 O13 C109 111.0(5) . . ?
C108 O13 K1 117.5(4) . . ?
C109 O13 K1 115.3(4) . . ?
C111 O14 C110 110.8(6) . . ?
C111 O14 K1 117.8(4) . . ?
C110 O14 K1 113.9(4) . . ?
C114 O15 C115 110.9(5) . . ?
C114 O15 K1 116.7(4) . . ?
C115 O15 K1 110.6(4) . . ?
C117 O16 C116 111.8(5) . . ?
C117 O16 K1 121.3(4) . . ?
C116 O16 K1 115.7(4) . . ?
N11 C101 C102 114.9(6) . . ?
N11 C101 H10A 108.6 . . ?
C102 C101 H10A 108.6 . . ?
N11 C101 H10B 108.5 . . ?
C102 C101 H10B 108.6 . . ?
H10A C101 H10B 107.5 . . ?
O11 C102 C101 110.4(6) . . ?
O11 C102 H10C 109.6 . . ?
C101 C102 H10C 109.6 . . ?
O11 C102 H10D 109.6 . . ?
C101 C102 H10D 109.6 . . ?
H10C C102 H10D 108.1 . . ?
O11 C103 C104 109.8(5) . . ?
O11 C103 H10E 109.7 . . ?
C104 C103 H10E 109.7 . . ?
O11 C103 H10F 109.7 . . ?
C104 C103 H10F 109.7 . . ?
H10E C103 H10F 108.2 . . ?
O12 C104 C103 109.8(6) . . ?
O12 C104 H10G 109.7 . . ?
C103 C104 H10G 109.7 . . ?
O12 C104 H10H 109.7 . . ?
C103 C104 H10H 109.7 . . ?
H10G C104 H10H 108.2 . . ?
O12 C105 C106 109.5(5) . . ?
O12 C105 H10I 109.8 . . ?
C106 C105 H10I 109.8 . . ?
O12 C105 H10J 109.8 . . ?
C106 C105 H10J 109.8 . . ?
H10I C105 H10J 108.2 . . ?
N12 C106 C105 112.8(6) . . ?
N12 C106 H10K 109.0 . . ?
C105 C106 H10K 109.0 . . ?
N12 C106 H10L 109.0 . . ?
C105 C106 H10L 109.0 . . ?
H10K C106 H10L 107.8 . . ?
N11 C107 C108 113.3(6) . . ?
N11 C107 H10M 108.9 . . ?
C108 C107 H10M 108.9 . . ?
N11 C107 H10N 108.9 . . ?
C108 C107 H10N 108.9 . . ?
H10M C107 H10N 107.7 . . ?
O13 C108 C107 109.4(6) . . ?
O13 C108 H10O 109.8 . . ?
C107 C108 H10O 109.8 . . ?
O13 C108 H10P 109.8 . . ?
C107 C108 H10P 109.8 . . ?
H10O C108 H10P 108.3 . . ?
O13 C109 C110 110.4(6) . . ?
O13 C109 H10Q 109.6 . . ?
C110 C109 H10Q 109.6 . . ?
O13 C109 H10R 109.6 . . ?
C110 C109 H10R 109.6 . . ?
H10Q C109 H10R 108.1 . . ?
O14 C110 C109 109.7(6) . . ?
O14 C110 H11A 109.7 . . ?
C109 C110 H11A 109.7 . . ?
O14 C110 H11B 109.7 . . ?
C109 C110 H11B 109.7 . . ?
H11A C110 H11B 108.2 . . ?
O14 C111 C112 110.8(6) . . ?
O14 C111 H11C 109.5 . . ?
C112 C111 H11C 109.5 . . ?
O14 C111 H11D 109.5 . . ?
C112 C111 H11D 109.5 . . ?
H11C C111 H11D 108.1 . . ?
N12 C112 C111 112.9(6) . . ?
N12 C112 H11E 109.0 . . ?
C111 C112 H11E 109.0 . . ?
N12 C112 H11F 109.0 . . ?
C111 C112 H11F 109.0 . . ?
H11E C112 H11F 107.8 . . ?
N11 C113 C114 113.8(6) . . ?
N11 C113 H11G 108.8 . . ?
C114 C113 H11G 108.8 . . ?
N11 C113 H11H 108.8 . . ?
C114 C113 H11H 108.8 . . ?
H11G C113 H11H 107.7 . . ?
O15 C114 C113 108.3(5) . . ?
O15 C114 H11I 110.0 . . ?
C113 C114 H11I 110.0 . . ?
O15 C114 H11J 110.0 . . ?
C113 C114 H11J 110.0 . . ?
H11I C114 H11J 108.4 . . ?
O15 C115 C116 110.4(5) . . ?
O15 C115 H11K 109.6 . . ?
C116 C115 H11K 109.6 . . ?
O15 C115 H11L 109.6 . . ?
C116 C115 H11L 109.6 . . ?
H11K C115 H11L 108.1 . . ?
O16 C116 C115 110.3(5) . . ?
O16 C116 H11M 109.6 . . ?
C115 C116 H11M 109.6 . . ?
O16 C116 H11N 109.6 . . ?
C115 C116 H11N 109.6 . . ?
H11M C116 H11N 108.1 . . ?
O16 C117 C118 109.6(6) . . ?
O16 C117 H11O 109.8 . . ?
C118 C117 H11O 109.8 . . ?
O16 C117 H11P 109.8 . . ?
C118 C117 H11P 109.8 . . ?
H11O C117 H11P 108.2 . . ?
N12 C118 C117 113.1(6) . . ?
N12 C118 H11Q 109.0 . . ?
C117 C118 H11Q 109.0 . . ?
N12 C118 H11R 109.0 . . ?
C117 C118 H11R 109.0 . . ?
H11Q C118 H11R 107.8 . . ?
O21 K2 O23 97.89(13) . . ?
O21 K2 O26 131.53(13) . . ?
O23 K2 O26 125.78(14) . . ?
O21 K2 O24 124.09(14) . . ?
O23 K2 O24 60.71(13) . . ?
O26 K2 O24 97.65(13) . . ?
O21 K2 O25 93.89(13) . . ?
O23 K2 O25 99.75(14) . . ?
O26 K2 O25 61.92(12) . . ?
O24 K2 O25 137.70(13) . . ?
O21 K2 O22 59.82(13) . . ?
O23 K2 O22 132.92(14) . . ?
O26 K2 O22 95.64(12) . . ?
O24 K2 O22 96.08(13) . . ?
O25 K2 O22 121.06(13) . . ?
O21 K2 N21 60.79(14) . . ?
O23 K2 N21 59.76(14) . . ?
O26 K2 N21 120.94(14) . . ?
O24 K2 N21 120.22(14) . . ?
O25 K2 N21 59.57(14) . . ?
O22 K2 N21 120.47(14) . . ?
O21 K2 N22 118.38(14) . . ?
O23 K2 N22 120.30(14) . . ?
O26 K2 N22 59.85(13) . . ?
O24 K2 N22 59.76(13) . . ?
O25 K2 N22 121.14(13) . . ?
O22 K2 N22 58.73(13) . . ?
N21 K2 N22 179.08(15) . . ?
C213 N21 C201 111.3(5) . . ?
C213 N21 C207 109.2(6) . . ?
C201 N21 C207 109.8(5) . . ?
C213 N21 K2 109.6(4) . . ?
C201 N21 K2 107.3(4) . . ?
C207 N21 K2 109.6(4) . . ?
C212 N22 C218 110.2(5) . . ?
C212 N22 C206 109.1(5) . . ?
C218 N22 C206 109.0(5) . . ?
C212 N22 K2 108.6(3) . . ?
C218 N22 K2 109.0(4) . . ?
C206 N22 K2 111.0(3) . . ?
C202 O21 C203 111.2(5) . . ?
C202 O21 K2 117.0(4) . . ?
C203 O21 K2 115.4(4) . . ?
C205 O22 C204 112.1(5) . . ?
C205 O22 K2 119.5(3) . . ?
C204 O22 K2 115.2(4) . . ?
C209 O23 C208 112.3(5) . . ?
C209 O23 K2 115.7(4) . . ?
C208 O23 K2 118.6(4) . . ?
C211 O24 C210 112.0(5) . . ?
C211 O24 K2 116.1(3) . . ?
C210 O24 K2 111.2(4) . . ?
C215 O25 C214 110.3(5) . . ?
C215 O25 K2 111.3(4) . . ?
C214 O25 K2 114.6(4) . . ?
C216 O26 C217 111.5(4) . . ?
C216 O26 K2 111.7(3) . . ?
C217 O26 K2 117.4(3) . . ?
N21 C201 C202 112.8(6) . . ?
N21 C201 H20A 109.0 . . ?
C202 C201 H20A 109.0 . . ?
N21 C201 H20B 109.0 . . ?
C202 C201 H20B 109.0 . . ?
H20A C201 H20B 107.8 . . ?
O21 C202 C201 109.4(6) . . ?
O21 C202 H20C 109.8 . . ?
C201 C202 H20C 109.8 . . ?
O21 C202 H20D 109.8 . . ?
C201 C202 H20D 109.8 . . ?
H20C C202 H20D 108.2 . . ?
O21 C203 C204 109.1(5) . . ?
O21 C203 H20E 109.9 . . ?
C204 C203 H20E 109.9 . . ?
O21 C203 H20F 109.9 . . ?
C204 C203 H20F 109.9 . . ?
H20E C203 H20F 108.3 . . ?
O22 C204 C203 109.3(6) . . ?
O22 C204 H20G 109.8 . . ?
C203 C204 H20G 109.8 . . ?
O22 C204 H20H 109.8 . . ?
C203 C204 H20H 109.8 . . ?
H20G C204 H20H 108.3 . . ?
O22 C205 C206 109.0(5) . . ?
O22 C205 H20I 109.9 . . ?
C206 C205 H20I 109.9 . . ?
O22 C205 H20J 109.9 . . ?
C206 C205 H20J 109.9 . . ?
H20I C205 H20J 108.3 . . ?
N22 C206 C205 113.3(5) . . ?
N22 C206 H20K 108.9 . . ?
C205 C206 H20K 108.9 . . ?
N22 C206 H20L 108.9 . . ?
C205 C206 H20L 108.9 . . ?
H20K C206 H20L 107.7 . . ?
N21 C207 C208 112.6(6) . . ?
N21 C207 H20M 109.1 . . ?
C208 C207 H20M 109.1 . . ?
N21 C207 H20N 109.1 . . ?
C208 C207 H20N 109.1 . . ?
H20M C207 H20N 107.8 . . ?
O23 C208 C207 108.4(6) . . ?
O23 C208 H20O 110.0 . . ?
C207 C208 H20O 110.0 . . ?
O23 C208 H20P 110.0 . . ?
C207 C208 H20P 110.0 . . ?
H20O C208 H20P 108.4 . . ?
O23 C209 C210 108.3(5) . . ?
O23 C209 H20Q 110.0 . . ?
C210 C209 H20Q 110.0 . . ?
O23 C209 H20R 110.0 . . ?
C210 C209 H20R 110.0 . . ?
H20Q C209 H20R 108.4 . . ?
O24 C210 C209 110.4(5) . . ?
O24 C210 H21A 109.6 . . ?
C209 C210 H21A 109.6 . . ?
O24 C210 H21B 109.6 . . ?
C209 C210 H21B 109.6 . . ?
H21A C210 H21B 108.1 . . ?
O24 C211 C212 109.3(5) . . ?
O24 C211 H21C 109.8 . . ?
C212 C211 H21C 109.8 . . ?
O24 C211 H21D 109.8 . . ?
C212 C211 H21D 109.8 . . ?
H21C C211 H21D 108.3 . . ?
N22 C212 C211 112.8(5) . . ?
N22 C212 H21E 109.0 . . ?
C211 C212 H21E 109.0 . . ?
N22 C212 H21F 109.0 . . ?
C211 C212 H21F 109.0 . . ?
H21E C212 H21F 107.8 . . ?
N21 C213 C214 113.7(6) . . ?
N21 C213 H21G 108.8 . . ?
C214 C213 H21G 108.8 . . ?
N21 C213 H21H 108.8 . . ?
C214 C213 H21H 108.8 . . ?
H21G C213 H21H 107.7 . . ?
O25 C214 C213 107.0(5) . . ?
O25 C214 H21I 110.3 . . ?
C213 C214 H21I 110.3 . . ?
O25 C214 H21J 110.3 . . ?
C213 C214 H21J 110.3 . . ?
H21I C214 H21J 108.6 . . ?
O25 C215 C216 109.6(5) . . ?
O25 C215 H21K 109.8 . . ?
C216 C215 H21K 109.8 . . ?
O25 C215 H21L 109.8 . . ?
C216 C215 H21L 109.8 . . ?
H21K C215 H21L 108.2 . . ?
O26 C216 C215 110.7(5) . . ?
O26 C216 H21M 109.5 . . ?
C215 C216 H21M 109.5 . . ?
O26 C216 H21N 109.5 . . ?
C215 C216 H21N 109.5 . . ?
H21M C216 H21N 108.1 . . ?
O26 C217 C218 109.2(5) . . ?
O26 C217 H21O 109.8 . . ?
C218 C217 H21O 109.8 . . ?
O26 C217 H21P 109.8 . . ?
C218 C217 H21P 109.8 . . ?
H21O C217 H21P 108.3 . . ?
N22 C218 C217 112.9(5) . . ?
N22 C218 H21Q 109.0 . . ?
C217 C218 H21Q 109.0 . . ?
N22 C218 H21R 109.0 . . ?
C217 C218 H21R 109.0 . . ?
H21Q C218 H21R 107.8 . . ?
O33 K3 O32 152.52(19) . . ?
O33 K3 O36 95.90(16) . . ?
O32 K3 O36 105.88(19) . . ?
O33 K3 O35 96.39(15) . . ?
O32 K3 O35 108.10(19) . . ?
O36 K3 O35 63.77(17) . . ?
O33 K3 O31 108.44(14) . . ?
O32 K3 O31 59.35(15) . . ?
O36 K3 O31 147.99(16) . . ?
O35 K3 O31 92.45(15) . . ?
O33 K3 O34 60.09(13) . . ?
O32 K3 O34 107.12(17) . . ?
O36 K3 O34 79.56(16) . . ?
O35 K3 O34 134.51(16) . . ?
O31 K3 O34 130.50(14) . . ?
O33 K3 N31 62.42(14) . . ?
O32 K3 N31 119.36(16) . . ?
O36 K3 N31 115.86(17) . . ?
O35 K3 N31 60.58(15) . . ?
O31 K3 N31 61.91(13) . . ?
O34 K3 N31 121.64(14) . . ?
O33 K3 N32 119.01(15) . . ?
O32 K3 N32 61.17(17) . . ?
O36 K3 N32 61.03(18) . . ?
O35 K3 N32 115.77(17) . . ?
O31 K3 N32 119.46(15) . . ?
O34 K3 N32 60.49(15) . . ?
N31 K3 N32 176.35(18) . . ?
O33 K3 C317 117.17(19) . . ?
O32 K3 C317 82.9(2) . . ?
O36 K3 C317 23.01(19) . . ?
O35 K3 C317 72.34(19) . . ?
O31 K3 C317 132.96(18) . . ?
O34 K3 C317 84.46(17) . . ?
N31 K3 C317 131.9(2) . . ?
N32 K3 C317 44.5(2) . . ?
O33 K3 C308 22.08(14) . . ?
O32 K3 C308 140.36(19) . . ?
O36 K3 C308 113.63(17) . . ?
O35 K3 C308 92.43(16) . . ?
O31 K3 C308 86.98(14) . . ?
O34 K3 C308 77.90(15) . . ?
N31 K3 C308 43.84(15) . . ?
N32 K3 C308 138.38(16) . . ?
C317 K3 C308 136.4(2) . . ?
C313 N31 C301 111.8(5) . . ?
C313 N31 C307 109.4(5) . . ?
C301 N31 C307 109.2(5) . . ?
C313 N31 K3 111.1(4) . . ?
C301 N31 K3 106.9(3) . . ?
C307 N31 K3 108.4(4) . . ?
C312 N32 C318 112.4(6) . . ?
C312 N32 C306 109.8(7) . . ?
C318 N32 C306 109.0(7) . . ?
C312 N32 K3 107.8(4) . . ?
C318 N32 K3 109.6(5) . . ?
C306 N32 K3 108.2(4) . . ?
C302 O31 C303 112.0(5) . . ?
C302 O31 K3 116.3(3) . . ?
C303 O31 K3 113.9(4) . . ?
C304 O32 C305 109.9(7) . . ?
C304 O32 K3 118.5(4) . . ?
C305 O32 K3 115.5(5) . . ?
C308 O33 C309 111.6(5) . . ?
C308 O33 K3 111.9(3) . . ?
C309 O33 K3 118.7(4) . . ?
C310 O34 C311 111.9(5) . . ?
C310 O34 K3 110.3(4) . . ?
C311 O34 K3 118.8(4) . . ?
C314 O35 C315 113.4(6) . . ?
C314 O35 K3 114.3(4) . . ?
C315 O35 K3 112.1(5) . . ?
C317 O36 C316 115.4(7) . . ?
C317 O36 K3 106.4(5) . . ?
C316 O36 K3 109.6(5) . . ?
N31 C301 C302 113.7(5) . . ?
N31 C301 H30A 108.8 . . ?
C302 C301 H30A 108.8 . . ?
N31 C301 H30B 108.8 . . ?
C302 C301 H30B 108.8 . . ?
H30A C301 H30B 107.7 . . ?
O31 C302 C301 109.8(5) . . ?
O31 C302 H30C 109.7 . . ?
C301 C302 H30C 109.7 . . ?
O31 C302 H30D 109.7 . . ?
C301 C302 H30D 109.7 . . ?
H30C C302 H30D 108.2 . . ?
O31 C303 C304 110.7(5) . . ?
O31 C303 H30E 109.5 . . ?
C304 C303 H30E 109.5 . . ?
O31 C303 H30F 109.5 . . ?
C304 C303 H30F 109.5 . . ?
H30E C303 H30F 108.1 . . ?
O32 C304 C303 110.6(6) . . ?
O32 C304 H30G 109.5 . . ?
C303 C304 H30G 109.5 . . ?
O32 C304 H30H 109.5 . . ?
C303 C304 H30H 109.5 . . ?
H30G C304 H30H 108.1 . . ?
C306 C305 O32 111.1(10) . . ?
C306 C305 H30I 109.4 . . ?
O32 C305 H30I 109.4 . . ?
C306 C305 H30J 109.4 . . ?
O32 C305 H30J 109.4 . . ?
H30I C305 H30J 108.0 . . ?
C305 C306 N32 117.4(8) . . ?
C305 C306 H30K 107.9 . . ?
N32 C306 H30K 107.9 . . ?
C305 C306 H30L 107.9 . . ?
N32 C306 H30L 107.9 . . ?
H30K C306 H30L 107.2 . . ?
C308 C307 N31 113.4(5) . . ?
C308 C307 H30M 108.9 . . ?
N31 C307 H30M 108.9 . . ?
C308 C307 H30N 108.9 . . ?
N31 C307 H30N 108.9 . . ?
H30M C307 H30N 107.7 . . ?
O33 C308 C307 109.2(6) . . ?
O33 C308 K3 46.0(3) . . ?
C307 C308 K3 84.1(4) . . ?
O33 C308 H30O 109.8 . . ?
C307 C308 H30O 109.8 . . ?
K3 C308 H30O 155.8 . . ?
O33 C308 H30P 109.8 . . ?
C307 C308 H30P 109.8 . . ?
K3 C308 H30P 83.9 . . ?
H30O C308 H30P 108.3 . . ?
O33 C309 C310 108.6(6) . . ?
O33 C309 H30Q 110.0 . . ?
C310 C309 H30Q 110.0 . . ?
O33 C309 H30R 110.0 . . ?
C310 C309 H30R 110.0 . . ?
H30Q C309 H30R 108.4 . . ?
O34 C310 C309 109.9(6) . . ?
O34 C310 H31A 109.7 . . ?
C309 C310 H31A 109.7 . . ?
O34 C310 H31B 109.7 . . ?
C309 C310 H31B 109.7 . . ?
H31A C310 H31B 108.2 . . ?
O34 C311 C312 108.7(6) . . ?
O34 C311 H31C 109.9 . . ?
C312 C311 H31C 109.9 . . ?
O34 C311 H31D 109.9 . . ?
C312 C311 H31D 109.9 . . ?
H31C C311 H31D 108.3 . . ?
N32 C312 C311 114.2(7) . . ?
N32 C312 H31E 108.7 . . ?
C311 C312 H31E 108.7 . . ?
N32 C312 H31F 108.7 . . ?
C311 C312 H31F 108.7 . . ?
H31E C312 H31F 107.6 . . ?
N31 C313 C314 112.7(6) . . ?
N31 C313 H31G 109.1 . . ?
C314 C313 H31G 109.1 . . ?
N31 C313 H31H 109.1 . . ?
C314 C313 H31H 109.1 . . ?
H31G C313 H31H 107.8 . . ?
O35 C314 C313 108.2(6) . . ?
O35 C314 H31I 110.1 . . ?
C313 C314 H31I 110.1 . . ?
O35 C314 H31J 110.1 . . ?
C313 C314 H31J 110.1 . . ?
H31I C314 H31J 108.4 . . ?
O35 C315 C316 113.9(8) . . ?
O35 C315 H31K 108.8 . . ?
C316 C315 H31K 108.8 . . ?
O35 C315 H31L 108.8 . . ?
C316 C315 H31L 108.8 . . ?
H31K C315 H31L 107.7 . . ?
O36 C316 C315 115.2(8) . . ?
O36 C316 H31M 108.5 . . ?
C315 C316 H31M 108.5 . . ?
O36 C316 H31N 108.5 . . ?
C315 C316 H31N 108.5 . . ?
H31M C316 H31N 107.5 . . ?
O36 C317 C318 108.5(7) . . ?
O36 C317 K3 50.6(3) . . ?
C318 C317 K3 87.4(4) . . ?
O36 C317 H31O 110.0 . . ?
C318 C317 H31O 110.0 . . ?
K3 C317 H31O 158.5 . . ?
O36 C317 H31P 110.0 . . ?
C318 C317 H31P 110.0 . . ?
K3 C317 H31P 75.6 . . ?
H31O C317 H31P 108.4 . . ?
N32 C318 C317 113.5(6) . . ?
N32 C318 H31Q 108.9 . . ?
C317 C318 H31Q 108.9 . . ?
N32 C318 H31R 108.9 . . ?
C317 C318 H31R 108.9 . . ?
H31Q C318 H31R 107.7 . . ?
C1E N1E H1E3 109.5 . . ?
C1E N1E H1E4 109.5 . . ?
H1E3 N1E H1E4 109.5 . . ?
C1E N1E H1E5 109.5 . . ?
H1E3 N1E H1E5 109.5 . . ?
H1E4 N1E H1E5 109.5 . . ?
N1E C1E C2E 112.5(6) . . ?
N1E C1E H1E1 109.1 . . ?
C2E C1E H1E1 109.1 . . ?
N1E C1E H1E2 109.1 . . ?
C2E C1E H1E2 109.1 . . ?
H1E1 C1E H1E2 107.8 . . ?
N2E C2E C1E 112.4(7) . . ?
N2E C2E H2E1 109.1 . . ?
C1E C2E H2E1 109.1 . . ?
N2E C2E H2E2 109.1 . . ?
C1E C2E H2E2 109.1 . . ?
H2E1 C2E H2E2 107.8 . . ?
C2E N2E H2E3 109.5 . . ?
C2E N2E H2E4 109.5 . . ?
H2E3 N2E H2E4 109.5 . . ?
C2E N2E H2E5 109.5 . . ?
H2E3 N2E H2E5 109.5 . . ?
H2E4 N2E H2E5 109.5 . . ?
C1S N1S H1S3 109.5 . . ?
C1S N1S H1S4 109.5 . . ?
H1S3 N1S H1S4 109.5 . . ?
C1S N1S H1S5 109.5 . . ?
H1S3 N1S H1S5 109.5 . . ?
H1S4 N1S H1S5 109.5 . . ?
N1S C1S C2S 115.7(8) . . ?
N1S C1S H1S1 108.3 . . ?
C2S C1S H1S1 108.3 . . ?
N1S C1S H1S2 108.3 . . ?
C2S C1S H1S2 108.3 . . ?
H1S1 C1S H1S2 107.4 . . ?
N2S C2S C1S 113.7(7) . . ?
N2S C2S H2S1 108.8 . . ?
C1S C2S H2S1 108.8 . . ?
N2S C2S H2S2 108.8 . . ?
C1S C2S H2S2 108.8 . . ?
H2S1 C2S H2S2 107.7 . . ?
C2S N2S H2S3 109.5 . . ?
C2S N2S H2S4 109.5 . . ?
H2S3 N2S H2S4 109.5 . . ?
C2S N2S H2S5 109.5 . . ?
H2S3 N2S H2S5 109.5 . . ?
H2S4 N2S H2S5 109.5 . . ?

loop_
_geom_bond_atom_site_label_1
_geom_bond_atom_site_label_2
_geom_bond_distance
_geom_bond_site_symmetry_2
_geom_bond_publ_flag
Sn1 As10 2.6465(8) . ?
Sn1 As3 2.6555(8) . ?
Sn1 As15 2.7485(8) . ?
As1 As4 2.3670(10) . ?
As1 As3 2.4092(9) . ?
As1 As2 2.4264(9) . ?
As2 As5 2.4089(10) . ?
As2 As15 2.4691(9) . ?
As3 As6 2.3970(9) . ?
As4 As7 2.3840(10) . ?
As5 As6 2.4579(9) . ?
As5 As7 2.4608(10) . ?
As6 As7 2.4537(9) . ?
As8 As11 2.3703(10) . ?
As8 As9 2.4101(9) . ?
As8 As10 2.4174(10) . ?
As9 As12 2.4119(9) . ?
As9 As15 2.4824(9) . ?
As10 As13 2.3948(10) . ?
As11 As14 2.3840(11) . ?
As12 As13 2.4656(10) . ?
As12 As14 2.4658(10) . ?
As13 As14 2.4582(10) . ?
K1 O16 2.769(4) . ?
K1 O14 2.790(5) . ?
K1 O12 2.790(5) . ?
K1 O15 2.831(4) . ?
K1 O13 2.849(5) . ?
K1 O11 2.853(4) . ?
K1 N12 2.991(6) . ?
K1 N11 3.058(6) . ?
N11 C101 1.466(8) . ?
N11 C113 1.478(8) . ?
N11 C107 1.481(8) . ?
N12 C118 1.474(8) . ?
N12 C112 1.477(9) . ?
N12 C106 1.488(9) . ?
O11 C102 1.414(8) . ?
O11 C103 1.433(8) . ?
O12 C105 1.411(8) . ?
O12 C104 1.419(8) . ?
O13 C108 1.411(9) . ?
O13 C109 1.420(8) . ?
O14 C111 1.403(9) . ?
O14 C110 1.429(8) . ?
O15 C114 1.424(8) . ?
O15 C115 1.446(8) . ?
O16 C117 1.421(8) . ?
O16 C116 1.422(7) . ?
C101 C102 1.494(10) . ?
C101 H10A 0.9900 . ?
C101 H10B 0.9900 . ?
C102 H10C 0.9900 . ?
C102 H10D 0.9900 . ?
C103 C104 1.509(10) . ?
C103 H10E 0.9900 . ?
C103 H10F 0.9900 . ?
C104 H10G 0.9900 . ?
C104 H10H 0.9900 . ?
C105 C106 1.517(10) . ?
C105 H10I 0.9900 . ?
C105 H10J 0.9900 . ?
C106 H10K 0.9900 . ?
C106 H10L 0.9900 . ?
C107 C108 1.498(10) . ?
C107 H10M 0.9900 . ?
C107 H10N 0.9900 . ?
C108 H10O 0.9900 . ?
C108 H10P 0.9900 . ?
C109 C110 1.481(11) . ?
C109 H10Q 0.9900 . ?
C109 H10R 0.9900 . ?
C110 H11A 0.9900 . ?
C110 H11B 0.9900 . ?
C111 C112 1.515(10) . ?
C111 H11C 0.9900 . ?
C111 H11D 0.9900 . ?
C112 H11E 0.9900 . ?
C112 H11F 0.9900 . ?
C113 C114 1.487(9) . ?
C113 H11G 0.9900 . ?
C113 H11H 0.9900 . ?
C114 H11I 0.9900 . ?
C114 H11J 0.9900 . ?
C115 C116 1.472(10) . ?
C115 H11K 0.9900 . ?
C115 H11L 0.9900 . ?
C116 H11M 0.9900 . ?
C116 H11N 0.9900 . ?
C117 C118 1.493(10) . ?
C117 H11O 0.9900 . ?
C117 H11P 0.9900 . ?
C118 H11Q 0.9900 . ?
C118 H11R 0.9900 . ?
K2 O21 2.781(4) . ?
K2 O23 2.800(4) . ?
K2 O26 2.808(4) . ?
K2 O24 2.814(4) . ?
K2 O25 2.826(5) . ?
K2 O22 2.842(4) . ?
K2 N21 3.038(5) . ?
K2 N22 3.077(5) . ?
N21 C213 1.460(8) . ?
N21 C201 1.477(8) . ?
N21 C207 1.479(8) . ?
N22 C212 1.472(8) . ?
N22 C218 1.477(8) . ?
N22 C206 1.490(8) . ?
O21 C202 1.417(8) . ?
O21 C203 1.428(8) . ?
O22 C205 1.424(8) . ?
O22 C204 1.430(7) . ?
O23 C209 1.412(8) . ?
O23 C208 1.426(8) . ?
O24 C211 1.427(8) . ?
O24 C210 1.431(8) . ?
O25 C215 1.427(7) . ?
O25 C214 1.446(8) . ?
O26 C216 1.416(7) . ?
O26 C217 1.443(7) . ?
C201 C202 1.503(10) . ?
C201 H20A 0.9900 . ?
C201 H20B 0.9900 . ?
C202 H20C 0.9900 . ?
C202 H20D 0.9900 . ?
C203 C204 1.479(10) . ?
C203 H20E 0.9900 . ?
C203 H20F 0.9900 . ?
C204 H20G 0.9900 . ?
C204 H20H 0.9900 . ?
C205 C206 1.511(9) . ?
C205 H20I 0.9900 . ?
C205 H20J 0.9900 . ?
C206 H20K 0.9900 . ?
C206 H20L 0.9900 . ?
C207 C208 1.515(10) . ?
C207 H20M 0.9900 . ?
C207 H20N 0.9900 . ?
C208 H20O 0.9900 . ?
C208 H20P 0.9900 . ?
C209 C210 1.480(10) . ?
C209 H20Q 0.9900 . ?
C209 H20R 0.9900 . ?
C210 H21A 0.9900 . ?
C210 H21B 0.9900 . ?
C211 C212 1.497(9) . ?
C211 H21C 0.9900 . ?
C211 H21D 0.9900 . ?
C212 H21E 0.9900 . ?
C212 H21F 0.9900 . ?
C213 C214 1.487(9) . ?
C213 H21G 0.9900 . ?
C213 H21H 0.9900 . ?
C214 H21I 0.9900 . ?
C214 H21J 0.9900 . ?
C215 C216 1.488(9) . ?
C215 H21K 0.9900 . ?
C215 H21L 0.9900 . ?
C216 H21M 0.9900 . ?
C216 H21N 0.9900 . ?
C217 C218 1.505(9) . ?
C217 H21O 0.9900 . ?
C217 H21P 0.9900 . ?
C218 H21Q 0.9900 . ?
C218 H21R 0.9900 . ?
K3 O33 2.742(4) . ?
K3 O32 2.788(5) . ?
K3 O36 2.796(5) . ?
K3 O35 2.831(5) . ?
K3 O31 2.838(5) . ?
K3 O34 2.844(5) . ?
K3 N31 2.939(5) . ?
K3 N32 2.983(6) . ?
K3 C317 3.473(8) . ?
N31 C313 1.475(8) . ?
N31 C301 1.476(8) . ?
N31 C307 1.490(8) . ?
N32 C312 1.430(10) . ?
N32 C318 1.450(10) . ?
N32 C306 1.497(9) . ?
O31 C302 1.416(8) . ?
O31 C303 1.425(7) . ?
O32 C304 1.393(9) . ?
O32 C305 1.452(11) . ?
O33 C308 1.433(8) . ?
O33 C309 1.436(8) . ?
O34 C310 1.421(8) . ?
O34 C311 1.435(8) . ?
O35 C314 1.411(9) . ?
O35 C315 1.430(10) . ?
O36 C317 1.415(10) . ?
O36 C316 1.456(12) . ?
C301 C302 1.507(9) . ?
C301 H30A 0.9900 . ?
C301 H30B 0.9900 . ?
C302 H30C 0.9900 . ?
C302 H30D 0.9900 . ?
C303 C304 1.464(10) . ?
C303 H30E 0.9900 . ?
C303 H30F 0.9900 . ?
C304 H30G 0.9900 . ?
C304 H30H 0.9900 . ?
C305 C306 1.394(14) . ?
C305 H30I 0.9900 . ?
C305 H30J 0.9900 . ?
C306 H30K 0.9900 . ?
C306 H30L 0.9900 . ?
C307 C308 1.477(10) . ?
C307 H30M 0.9900 . ?
C307 H30N 0.9900 . ?
C308 H30O 0.9900 . ?
C308 H30P 0.9900 . ?
C309 C310 1.463(10) . ?
C309 H30Q 0.9900 . ?
C309 H30R 0.9900 . ?
C310 H31A 0.9900 . ?
C310 H31B 0.9900 . ?
C311 C312 1.525(10) . ?
C311 H31C 0.9900 . ?
C311 H31D 0.9900 . ?
C312 H31E 0.9900 . ?
C312 H31F 0.9900 . ?
C313 C314 1.504(11) . ?
C313 H31G 0.9900 . ?
C313 H31H 0.9900 . ?
C314 H31I 0.9900 . ?
C314 H31J 0.9900 . ?
C315 C316 1.457(14) . ?
C315 H31K 0.9900 . ?
C315 H31L 0.9900 . ?
C316 H31M 0.9900 . ?
C316 H31N 0.9900 . ?
C317 C318 1.523(12) . ?
C317 H31O 0.9900 . ?
C317 H31P 0.9900 . ?
C318 H31Q 0.9900 . ?
C318 H31R 0.9900 . ?
N1E C1E 1.451(9) . ?
N1E H1E3 0.9100 . ?
N1E H1E4 0.9100 . ?
N1E H1E5 0.9100 . ?
C1E C2E 1.516(10) . ?
C1E H1E1 0.9900 . ?
C1E H1E2 0.9900 . ?
C2E N2E 1.433(10) . ?
C2E H2E1 0.9900 . ?
C2E H2E2 0.9900 . ?
N2E H2E3 0.9100 . ?
N2E H2E4 0.9100 . ?
N2E H2E5 0.9100 . ?
N1S C1S 1.436(13) . ?
N1S H1S3 0.9100 . ?
N1S H1S4 0.9100 . ?
N1S H1S5 0.9100 . ?
C1S C2S 1.518(12) . ?
C1S H1S1 0.9900 . ?
C1S H1S2 0.9900 . ?
C2S N2S 1.408(10) . ?
C2S H2S1 0.9900 . ?
C2S H2S2 0.9900 . ?
N2S H2S3 0.9100 . ?
N2S H2S4 0.9100 . ?
N2S H2S5 0.9100 . ?
